data_7046430
loop_
_publ_author_name
'Morais, T\^ania S'
'Jousseaume, Yann'
'M Piedade, M F\'atima'
'Roma-Rodrigues, Catarina'
'Fernandes, Alexandra R.'
'Marques, Fernanda'
'Villa de Brito, Maria J.'
'Garcia, M. Helena'

_publ_section_title
;
 Important cytotoxic and cytostatic effects of new copper(i)-phosphane
 compounds with N,N, N,O and N,S bidentate ligands.
;
_journal_issue 23
_journal_name_full 'Dalton transactions (Cambridge, England : 2003)'
_journal_page_first 7819
_journal_page_last 7829
_journal_paper_doi 10.1039/c8dt01653d
_journal_volume 47
_journal_year 2018
_chemical_formula_sum 'C49 H39 B Cu F4 N P2 S'
_chemical_formula_weight 886.16
_space_group_crystal_system triclinic
_space_group_IT_number 2
_space_group_name_Hall '-P 1'
_space_group_name_H-M_alt 'P -1'
_symmetry_space_group_name_Hall '-P 1'
_symmetry_space_group_name_H-M 'P -1'
_atom_sites_solution_hydrogens geom
_audit_creation_method SHELXL-2013
_audit_update_record
;
2018-04-15 deposited with the CCDC.
2018-05-17 downloaded from the CCDC.
;
_cell_angle_alpha 90.664(2)
_cell_angle_beta 105.748(2)
_cell_angle_gamma 101.455(2)
_cell_formula_units_Z 2
_cell_length_a 10.8372(5)
_cell_length_b 11.9688(6)
_cell_length_c 17.1523(7)
_cell_measurement_reflns_used 9891
_cell_measurement_temperature 160(2)
_cell_measurement_theta_max 26.34
_cell_measurement_theta_min 2.45
_cell_volume 2093.57(17)
_computing_cell_refinement 'Bruker SAINT'
_computing_data_collection 'Bruker APEX2'
_computing_data_reduction 'Bruker SAINT'
_computing_molecular_graphics Mercury
_computing_publication_material Notepad
_computing_structure_refinement 'SHELXL-2017/1 (Sheldrick, 2017)'
_computing_structure_solution 'SHELXS-97 (Sheldrick, 2008)'
_diffrn_ambient_temperature 160(2)
_diffrn_measured_fraction_theta_full 0.997
_diffrn_measured_fraction_theta_max 0.992
_diffrn_measurement_device_type 'Bruker APEX-II CCD'
_diffrn_measurement_method '\f and \w scans'
_diffrn_radiation_type MoK\a
_diffrn_radiation_wavelength 0.71073
_diffrn_reflns_av_R_equivalents 0.0391
_diffrn_reflns_av_unetI/netI 0.0397
_diffrn_reflns_Laue_measured_fraction_full 0.997
_diffrn_reflns_Laue_measured_fraction_max 0.992
_diffrn_reflns_limit_h_max 13
_diffrn_reflns_limit_h_min -13
_diffrn_reflns_limit_k_max 14
_diffrn_reflns_limit_k_min -14
_diffrn_reflns_limit_l_max 20
_diffrn_reflns_limit_l_min -21
_diffrn_reflns_number 28011
_diffrn_reflns_point_group_measured_fraction_full 0.997
_diffrn_reflns_point_group_measured_fraction_max 0.992
_diffrn_reflns_theta_full 25.242
_diffrn_reflns_theta_max 26.425
_diffrn_reflns_theta_min 3.122
_exptl_absorpt_coefficient_mu 0.702
_exptl_absorpt_correction_T_max 0.7454
_exptl_absorpt_correction_T_min 0.7007
_exptl_absorpt_correction_type psi-scans
_exptl_crystal_colour colourless
_exptl_crystal_density_diffrn 1.406
_exptl_crystal_description PRISM
_exptl_crystal_F_000 912
_exptl_crystal_size_max 0.400
_exptl_crystal_size_mid 0.280
_exptl_crystal_size_min 0.200
_refine_diff_density_max 0.906
_refine_diff_density_min -0.624
_refine_diff_density_rms 0.063
_refine_ls_extinction_method none
_refine_ls_goodness_of_fit_ref 1.080
_refine_ls_hydrogen_treatment constr
_refine_ls_matrix_type full
_refine_ls_number_parameters 532
_refine_ls_number_reflns 8536
_refine_ls_number_restraints 0
_refine_ls_restrained_S_all 1.080
_refine_ls_R_factor_all 0.0482
_refine_ls_R_factor_gt 0.0396
_refine_ls_shift/su_max 0.002
_refine_ls_shift/su_mean 0.000
_refine_ls_structure_factor_coef Fsqd
_refine_ls_weighting_details 'w=1/[\s^2^(Fo^2^)+(0.0533P)^2^+1.1030P] where P=(Fo^2^+2Fc^2^)/3'
_refine_ls_weighting_scheme calc
_refine_ls_wR_factor_gt 0.1039
_refine_ls_wR_factor_ref 0.1078
_reflns_Friedel_coverage 0.000
_reflns_number_gt 7269
_reflns_number_total 8536
_reflns_threshold_expression 'I > 2\s(I)'
_cod_data_source_file c8dt01653d3.cif
_cod_data_source_block shelx_CCDC4
_cod_depositor_comments 'Adding full bibliography for 7046426--7046430.cif.'
_cod_database_code 7046430
_shelx_space_group_comment
;
The symmetry employed for this shelxl refinement is uniquely defined
by the following loop, which should always be used as a source of
symmetry information in preference to the above space-group names.
They are only intended as comments.
;
_shelx_estimated_absorpt_t_min 0.766
_shelx_estimated_absorpt_t_max 0.872
_shelxl_version_number 2013-4

loop_
_space_group_symop_operation_xyz
'x, y, z'
'-x, -y, -z'

loop_
_atom_site_label
_atom_site_type_symbol
_atom_site_fract_x
_atom_site_fract_y
_atom_site_fract_z
_atom_site_U_iso_or_equiv
_atom_site_adp_type
_atom_site_occupancy
_atom_site_site_symmetry_order
_atom_site_calc_flag
_atom_site_refinement_flags_posn
_atom_site_refinement_flags_adp
Cu1 Cu 0.50854(2) 0.21308(2) 0.23366(2) 0.02042(9) Uani 1 1 d . .
S1 S 0.57654(5) 0.39681(5) 0.15365(3) 0.02350(13) Uani 1 1 d . .
P1 P 0.65197(5) 0.10063(5) 0.23315(3) 0.02029(13) Uani 1 1 d . .
P2 P 0.49026(5) 0.31990(5) 0.33720(3) 0.01910(13) Uani 1 1 d . .
N1 N 0.35215(17) 0.19542(16) 0.13385(10) 0.0219(4) Uani 1 1 d . .
C111 C 0.7941(2) 0.11594(19) 0.32211(13) 0.0239(5) Uani 1 1 d . .
C121 C 0.5876(2) -0.05328(19) 0.22299(12) 0.0225(4) Uani 1 1 d . .
C231 C 0.6267(2) 0.44275(19) 0.36668(12) 0.0216(4) Uani 1 1 d . .
C211 C 0.4913(2) 0.2471(2) 0.42982(13) 0.0243(5) Uani 1 1 d . .
C131 C 0.7196(2) 0.12731(19) 0.14719(13) 0.0235(5) Uani 1 1 d . .
C221 C 0.3458(2) 0.38301(19) 0.32036(13) 0.0226(5) Uani 1 1 d . .
C5 C 0.3620(2) 0.23848(19) 0.06231(13) 0.0236(5) Uani 1 1 d . .
C232 C 0.6132(2) 0.5513(2) 0.38651(13) 0.0285(5) Uani 1 1 d . .
H232 H 0.5314 0.5636 0.3871 0.034 Uiso 1 1 calc R U
C212 C 0.3981(2) 0.1465(2) 0.42326(15) 0.0342(6) Uani 1 1 d . .
H212 H 0.3413 0.1179 0.3728 0.041 Uiso 1 1 calc R U
C9 C 0.6950(2) 0.4622(2) 0.10778(14) 0.0259(5) Uani 1 1 d . .
C10 C 0.8096(2) 0.5403(2) 0.14444(16) 0.0312(5) Uani 1 1 d . .
H10 H 0.8307 0.5645 0.1991 0.037 Uiso 1 1 calc R U
C1 C 0.2365(2) 0.1322(2) 0.13678(14) 0.0278(5) Uani 1 1 d . .
H1 H 0.2293 0.1030 0.1857 0.033 Uiso 1 1 calc R U
C7 C 0.5394(2) 0.3411(2) 0.00177(14) 0.0297(5) Uani 1 1 d . .
H7 H 0.5027 0.3073 -0.0507 0.036 Uiso 1 1 calc R U
C136 C 0.8185(2) 0.2222(2) 0.15032(15) 0.0318(5) Uani 1 1 d . .
H136 H 0.8552 0.2691 0.1980 0.038 Uiso 1 1 calc R U
C8 C 0.6598(2) 0.4242(2) 0.02550(14) 0.0298(5) Uani 1 1 d . .
C6 C 0.4841(2) 0.31650(19) 0.06313(12) 0.0244(5) Uani 1 1 d . .
C226 C 0.2914(2) 0.4183(2) 0.24380(13) 0.0263(5) Uani 1 1 d . .
H226 H 0.3254 0.4049 0.2011 0.032 Uiso 1 1 calc R U
C236 C 0.7500(2) 0.4265(2) 0.36616(16) 0.0355(6) Uani 1 1 d . .
H236 H 0.7604 0.3543 0.3523 0.043 Uiso 1 1 calc R U
C2 C 0.1277(2) 0.1086(2) 0.06972(16) 0.0347(6) Uani 1 1 d . .
H2 H 0.0481 0.0667 0.0741 0.042 Uiso 1 1 calc R U
C3 C 0.1393(2) 0.1485(2) -0.00357(16) 0.0376(6) Uani 1 1 d . .
H3 H 0.0682 0.1318 -0.0498 0.045 Uiso 1 1 calc R U
C122 C 0.6714(2) -0.1288(2) 0.22496(14) 0.0307(5) Uani 1 1 d . .
H122 H 0.7593 -0.1007 0.2286 0.037 Uiso 1 1 calc R U
C135 C 0.8630(3) 0.2476(2) 0.08236(18) 0.0415(7) Uani 1 1 d . .
H135 H 0.9305 0.3104 0.0851 0.050 Uiso 1 1 calc R U
C123 C 0.6235(3) -0.2453(2) 0.22152(15) 0.0356(6) Uani 1 1 d . .
H123 H 0.6794 -0.2955 0.2233 0.043 Uiso 1 1 calc R U
C216 C 0.5796(2) 0.2862(2) 0.50483(14) 0.0325(5) Uani 1 1 d . .
H216 H 0.6434 0.3526 0.5097 0.039 Uiso 1 1 calc R U
C112 C 0.7757(2) 0.1358(2) 0.39764(14) 0.0294(5) Uani 1 1 d . .
H112 H 0.6944 0.1458 0.4011 0.035 Uiso 1 1 calc R U
C134 C 0.8075(3) 0.1801(3) 0.01123(17) 0.0429(7) Uani 1 1 d . .
H134 H 0.8372 0.1976 -0.0341 0.051 Uiso 1 1 calc R U
C113 C 0.8779(3) 0.1410(2) 0.46846(15) 0.0383(6) Uani 1 1 d . .
H113 H 0.8647 0.1538 0.5189 0.046 Uiso 1 1 calc R U
C126 C 0.4560(2) -0.0967(2) 0.21593(13) 0.0268(5) Uani 1 1 d . .
H126 H 0.3993 -0.0472 0.2138 0.032 Uiso 1 1 calc R U
C4 C 0.2572(2) 0.2133(2) -0.00771(14) 0.0319(5) Uani 1 1 d . .
H4 H 0.2667 0.2400 -0.0569 0.038 Uiso 1 1 calc R U
C116 C 0.9163(2) 0.1014(2) 0.31780(16) 0.0344(6) Uani 1 1 d . .
H116 H 0.9300 0.0878 0.2676 0.041 Uiso 1 1 calc R U
C224 C 0.1366(3) 0.4934(3) 0.29359(17) 0.0517(8) Uani 1 1 d . .
H224 H 0.0680 0.5319 0.2851 0.062 Uiso 1 1 calc R U
C125 C 0.4090(2) -0.2139(2) 0.21211(14) 0.0328(6) Uani 1 1 d . .
H125 H 0.3208 -0.2428 0.2073 0.039 Uiso 1 1 calc R U
C132 C 0.6638(2) 0.0595(2) 0.07465(14) 0.0299(5) Uani 1 1 d . .
H132 H 0.5969 -0.0040 0.0716 0.036 Uiso 1 1 calc R U
C114 C 0.9982(3) 0.1270(2) 0.46309(17) 0.0419(7) Uani 1 1 d . .
H114 H 1.0669 0.1310 0.5101 0.050 Uiso 1 1 calc R U
C214 C 0.4776(3) 0.1289(3) 0.56649(17) 0.0503(8) Uani 1 1 d . .
H214 H 0.4721 0.0900 0.6124 0.060 Uiso 1 1 calc R U
C235 C 0.8572(3) 0.5168(3) 0.38608(18) 0.0477(7) Uani 1 1 d . .
H235 H 0.9396 0.5048 0.3869 0.057 Uiso 1 1 calc R U
C133 C 0.7079(3) 0.0867(2) 0.00710(15) 0.0377(6) Uani 1 1 d . .
H133 H 0.6699 0.0415 -0.0413 0.045 Uiso 1 1 calc R U
C124 C 0.4927(3) -0.2874(2) 0.21545(14) 0.0365(6) Uani 1 1 d . .
H124 H 0.4611 -0.3658 0.2136 0.044 Uiso 1 1 calc R U
C11 C 0.8920(3) 0.5813(2) 0.09723(18) 0.0400(6) Uani 1 1 d . .
H11 H 0.9703 0.6332 0.1205 0.048 Uiso 1 1 calc R U
C225 C 0.1877(2) 0.4729(3) 0.23082(16) 0.0385(6) Uani 1 1 d . .
H225 H 0.1521 0.4960 0.1795 0.046 Uiso 1 1 calc R U
C222 C 0.2915(2) 0.4012(3) 0.38251(15) 0.0406(7) Uani 1 1 d . .
H222 H 0.3249 0.3760 0.4335 0.049 Uiso 1 1 calc R U
C215 C 0.5722(3) 0.2255(3) 0.57270(15) 0.0441(7) Uani 1 1 d . .
H215 H 0.6323 0.2509 0.6228 0.053 Uiso 1 1 calc R U
C233 C 0.7210(3) 0.6419(2) 0.40545(16) 0.0407(6) Uani 1 1 d . .
H233 H 0.7110 0.7145 0.4186 0.049 Uiso 1 1 calc R U
C13 C 0.7443(3) 0.4682(2) -0.02137(16) 0.0385(6) Uani 1 1 d . .
H13 H 0.7232 0.4453 -0.0762 0.046 Uiso 1 1 calc R U
C12 C 0.8584(3) 0.5454(2) 0.01503(18) 0.0442(7) Uani 1 1 d . .
H12 H 0.9146 0.5744 -0.0158 0.053 Uiso 1 1 calc R U
C213 C 0.3901(3) 0.0890(3) 0.49199(17) 0.0479(7) Uani 1 1 d . .
H213 H 0.3256 0.0234 0.4879 0.057 Uiso 1 1 calc R U
C234 C 0.8420(3) 0.6246(3) 0.40479(18) 0.0480(7) Uani 1 1 d . .
H234 H 0.9138 0.6856 0.4170 0.058 Uiso 1 1 calc R U
C115 C 1.0179(3) 0.1070(3) 0.38840(18) 0.0441(7) Uani 1 1 d . .
H115 H 1.0995 0.0972 0.3853 0.053 Uiso 1 1 calc R U
C223 C 0.1880(3) 0.4564(3) 0.36925(17) 0.0569(9) Uani 1 1 d . .
H223 H 0.1526 0.4688 0.4115 0.068 Uiso 1 1 calc R U
F2 F 0.1789(2) 0.9468(2) 0.28607(14) 0.0960(8) Uani 1 1 d . .
F1 F 0.1189(2) 0.8256(3) 0.17663(16) 0.1173(12) Uani 1 1 d . .
F4 F -0.0211(3) 0.9076(4) 0.20350(17) 0.1563(17) Uani 1 1 d . .
B1 B 0.0806(3) 0.8634(3) 0.2410(2) 0.0455(8) Uani 1 1 d . .
F3 F 0.0499(6) 0.7840(4) 0.2827(3) 0.241(3) Uani 1 1 d . .

loop_
_atom_site_aniso_label
_atom_site_aniso_U_11
_atom_site_aniso_U_22
_atom_site_aniso_U_33
_atom_site_aniso_U_23
_atom_site_aniso_U_13
_atom_site_aniso_U_12
Cu1 0.02018(14) 0.02534(16) 0.01689(14) -0.00048(10) 0.00579(10) 0.00670(11)
S1 0.0255(3) 0.0265(3) 0.0208(3) 0.0018(2) 0.0096(2) 0.0062(2)
P1 0.0203(3) 0.0234(3) 0.0187(3) 0.0010(2) 0.0062(2) 0.0070(2)
P2 0.0180(3) 0.0245(3) 0.0161(2) -0.0003(2) 0.0062(2) 0.0053(2)
N1 0.0210(9) 0.0240(10) 0.0208(9) -0.0005(7) 0.0051(7) 0.0062(8)
C111 0.0264(11) 0.0204(11) 0.0240(11) 0.0010(9) 0.0037(9) 0.0073(9)
C121 0.0280(11) 0.0254(12) 0.0155(10) 0.0020(8) 0.0081(8) 0.0064(9)
C231 0.0216(10) 0.0278(12) 0.0155(10) -0.0004(8) 0.0059(8) 0.0042(9)
C211 0.0281(11) 0.0300(13) 0.0200(10) 0.0030(9) 0.0113(9) 0.0119(10)
C131 0.0262(11) 0.0252(12) 0.0261(11) 0.0061(9) 0.0124(9) 0.0146(9)
C221 0.0174(10) 0.0285(12) 0.0221(10) -0.0014(9) 0.0063(8) 0.0046(9)
C5 0.0282(11) 0.0238(12) 0.0212(10) 0.0006(9) 0.0056(9) 0.0125(9)
C232 0.0261(11) 0.0323(13) 0.0277(12) -0.0030(10) 0.0081(9) 0.0067(10)
C212 0.0366(13) 0.0360(14) 0.0308(12) 0.0065(11) 0.0125(10) 0.0053(11)
C9 0.0268(11) 0.0264(12) 0.0324(12) 0.0108(10) 0.0147(9) 0.0143(10)
C10 0.0317(12) 0.0268(13) 0.0399(13) 0.0092(10) 0.0126(10) 0.0133(10)
C1 0.0260(11) 0.0252(12) 0.0322(12) -0.0005(10) 0.0080(9) 0.0059(10)
C7 0.0397(13) 0.0325(13) 0.0220(11) 0.0064(10) 0.0116(10) 0.0152(11)
C136 0.0328(13) 0.0300(13) 0.0386(13) 0.0068(11) 0.0169(11) 0.0107(10)
C8 0.0384(13) 0.0313(13) 0.0289(12) 0.0105(10) 0.0171(10) 0.0170(11)
C6 0.0305(12) 0.0251(12) 0.0207(11) 0.0021(9) 0.0069(9) 0.0133(10)
C226 0.0244(11) 0.0348(13) 0.0240(11) 0.0043(10) 0.0111(9) 0.0101(10)
C236 0.0246(12) 0.0390(15) 0.0447(15) -0.0094(12) 0.0126(11) 0.0075(11)
C2 0.0259(12) 0.0273(13) 0.0446(15) -0.0024(11) 0.0011(10) 0.0035(10)
C3 0.0329(13) 0.0296(14) 0.0384(14) -0.0046(11) -0.0106(11) 0.0077(11)
C122 0.0319(12) 0.0304(13) 0.0321(12) 0.0020(10) 0.0122(10) 0.0073(10)
C135 0.0430(15) 0.0376(16) 0.0563(17) 0.0199(13) 0.0303(13) 0.0131(12)
C123 0.0498(16) 0.0272(13) 0.0346(13) 0.0039(10) 0.0160(11) 0.0137(12)
C216 0.0372(13) 0.0394(15) 0.0222(11) 0.0006(10) 0.0087(10) 0.0107(11)
C112 0.0319(12) 0.0273(13) 0.0275(12) 0.0010(10) 0.0049(10) 0.0078(10)
C134 0.0553(17) 0.0531(18) 0.0427(15) 0.0245(14) 0.0351(13) 0.0326(15)
C113 0.0489(16) 0.0310(14) 0.0259(12) -0.0042(10) -0.0025(11) 0.0058(12)
C126 0.0282(11) 0.0316(13) 0.0200(11) 0.0028(9) 0.0057(9) 0.0064(10)
C4 0.0413(14) 0.0283(13) 0.0246(11) 0.0034(10) 0.0012(10) 0.0146(11)
C116 0.0282(12) 0.0381(15) 0.0365(13) -0.0007(11) 0.0057(10) 0.0108(11)
C224 0.0340(14) 0.089(3) 0.0453(16) 0.0099(16) 0.0151(12) 0.0382(16)
C125 0.0334(13) 0.0345(14) 0.0249(12) 0.0030(10) 0.0078(10) -0.0052(11)
C132 0.0347(13) 0.0329(14) 0.0266(12) 0.0048(10) 0.0121(10) 0.0124(11)
C114 0.0370(14) 0.0321(14) 0.0419(15) -0.0021(12) -0.0129(11) 0.0068(11)
C214 0.078(2) 0.0513(19) 0.0338(15) 0.0194(13) 0.0284(15) 0.0226(17)
C235 0.0220(12) 0.0586(19) 0.0604(18) -0.0170(15) 0.0159(12) -0.0012(12)
C133 0.0499(16) 0.0462(16) 0.0283(13) 0.0069(11) 0.0183(11) 0.0255(13)
C124 0.0538(16) 0.0253(13) 0.0277(12) 0.0028(10) 0.0122(11) 0.0005(12)
C11 0.0319(13) 0.0306(14) 0.0646(18) 0.0166(13) 0.0214(13) 0.0113(11)
C225 0.0319(13) 0.0573(18) 0.0328(13) 0.0134(12) 0.0106(10) 0.0218(12)
C222 0.0332(13) 0.074(2) 0.0230(12) 0.0064(12) 0.0103(10) 0.0278(14)
C215 0.0595(18) 0.0570(19) 0.0190(12) 0.0038(12) 0.0086(11) 0.0234(15)
C233 0.0461(16) 0.0298(14) 0.0418(15) -0.0119(11) 0.0140(12) -0.0036(12)
C13 0.0514(16) 0.0402(16) 0.0365(14) 0.0149(12) 0.0276(12) 0.0165(13)
C12 0.0490(16) 0.0417(16) 0.0601(18) 0.0235(14) 0.0383(14) 0.0186(14)
C213 0.0616(19) 0.0433(17) 0.0424(16) 0.0137(13) 0.0241(14) 0.0054(14)
C234 0.0352(15) 0.0479(18) 0.0514(17) -0.0184(14) 0.0155(13) -0.0168(13)
C115 0.0255(13) 0.0463(17) 0.0545(17) -0.0018(13) -0.0015(12) 0.0115(12)
C223 0.0439(16) 0.111(3) 0.0341(15) 0.0069(16) 0.0193(13) 0.0459(18)
F2 0.0872(16) 0.0991(19) 0.0783(15) -0.0360(13) 0.0152(13) -0.0213(14)
F1 0.0506(12) 0.189(3) 0.1036(19) -0.078(2) 0.0083(12) 0.0292(16)
F4 0.112(2) 0.286(5) 0.0855(18) -0.057(2) -0.0073(16) 0.129(3)
B1 0.0304(16) 0.050(2) 0.053(2) -0.0032(16) 0.0105(14) 0.0045(14)
F3 0.329(6) 0.151(4) 0.158(4) 0.073(3) 0.030(4) -0.097(4)

loop_
_atom_type_symbol
_atom_type_description
_atom_type_scat_dispersion_real
_atom_type_scat_dispersion_imag
_atom_type_scat_source
C C 0.0033 0.0016 'International Tables Vol C Tables 4.2.6.8 and 6.1.1.4'
H H 0.0000 0.0000 'International Tables Vol C Tables 4.2.6.8 and 6.1.1.4'
B B 0.0013 0.0007 'International Tables Vol C Tables 4.2.6.8 and 6.1.1.4'
N N 0.0061 0.0033 'International Tables Vol C Tables 4.2.6.8 and 6.1.1.4'
F F 0.0171 0.0103 'International Tables Vol C Tables 4.2.6.8 and 6.1.1.4'
S S 0.1246 0.1234 'International Tables Vol C Tables 4.2.6.8 and 6.1.1.4'
Cu Cu 0.3201 1.2651 'International Tables Vol C Tables 4.2.6.8 and 6.1.1.4'
P P 0.1023 0.0942 'International Tables Vol C Tables 4.2.6.8 and 6.1.1.4'

loop_
_geom_angle_atom_site_label_1
_geom_angle_atom_site_label_2
_geom_angle_atom_site_label_3
_geom_angle
N1 Cu1 P1 116.39(5)
N1 Cu1 P2 113.17(5)
P1 Cu1 P2 129.37(2)
N1 Cu1 S1 77.76(5)
P1 Cu1 S1 106.55(2)
P2 Cu1 S1 93.08(2)
C9 S1 C6 91.56(11)
C9 S1 Cu1 142.85(7)
C6 S1 Cu1 87.80(8)
C131 P1 C121 104.03(10)
C131 P1 C111 105.27(10)
C121 P1 C111 102.02(10)
C131 P1 Cu1 110.27(7)
C121 P1 Cu1 116.75(7)
C111 P1 Cu1 117.09(7)
C211 P2 C231 105.22(10)
C211 P2 C221 103.01(10)
C231 P2 C221 103.63(10)
C211 P2 Cu1 115.18(8)
C231 P2 Cu1 110.62(7)
C221 P2 Cu1 117.82(7)
C1 N1 C5 118.52(18)
C1 N1 Cu1 118.86(15)
C5 N1 Cu1 122.46(14)
C112 C111 C116 119.0(2)
C112 C111 P1 117.81(17)
C116 C111 P1 123.04(18)
C126 C121 C122 119.3(2)
C126 C121 P1 120.51(17)
C122 C121 P1 120.19(17)
C232 C231 C236 118.7(2)
C232 C231 P2 123.63(17)
C236 C231 P2 117.61(18)
C216 C211 C212 119.5(2)
C216 C211 P2 123.60(19)
C212 C211 P2 116.88(17)
C136 C131 C132 119.1(2)
C136 C131 P1 120.24(18)
C132 C131 P1 120.38(18)
C222 C221 C226 118.7(2)
C222 C221 P2 121.81(17)
C226 C221 P2 119.40(16)
N1 C5 C4 121.1(2)
N1 C5 C6 117.17(18)
C4 C5 C6 121.6(2)
C231 C232 C233 120.4(2)
C231 C232 H232 119.8
C233 C232 H232 119.8
C213 C212 C211 119.9(2)
C213 C212 H212 120.0
C211 C212 H212 120.0
C10 C9 C8 122.5(2)
C10 C9 S1 126.91(19)
C8 C9 S1 110.56(18)
C9 C10 C11 117.9(2)
C9 C10 H10 121.0
C11 C10 H10 121.0
N1 C1 C2 122.6(2)
N1 C1 H1 118.7
C2 C1 H1 118.7
C6 C7 C8 113.4(2)
C6 C7 H7 123.3
C8 C7 H7 123.3
C131 C136 C135 120.2(2)
C131 C136 H136 119.9
C135 C136 H136 119.9
C9 C8 C13 118.5(2)
C9 C8 C7 112.6(2)
C13 C8 C7 128.9(2)
C7 C6 C5 129.4(2)
C7 C6 S1 111.85(18)
C5 C6 S1 118.72(16)
C225 C226 C221 120.5(2)
C225 C226 H226 119.7
C221 C226 H226 119.7
C235 C236 C231 120.5(2)
C235 C236 H236 119.7
C231 C236 H236 119.7
C3 C2 C1 118.9(2)
C3 C2 H2 120.6
C1 C2 H2 120.6
C4 C3 C2 119.3(2)
C4 C3 H3 120.3
C2 C3 H3 120.3
C123 C122 C121 120.0(2)
C123 C122 H122 120.0
C121 C122 H122 120.0
C134 C135 C136 120.3(3)
C134 C135 H135 119.9
C136 C135 H135 119.9
C124 C123 C122 120.2(2)
C124 C123 H123 119.9
C122 C123 H123 119.9
C211 C216 C215 119.6(3)
C211 C216 H216 120.2
C215 C216 H216 120.2
C111 C112 C113 120.8(2)
C111 C112 H112 119.6
C113 C112 H112 119.6
C135 C134 C133 120.0(2)
C135 C134 H134 120.0
C133 C134 H134 120.0
C114 C113 C112 119.4(2)
C114 C113 H113 120.3
C112 C113 H113 120.3
C121 C126 C125 120.2(2)
C121 C126 H126 119.9
C125 C126 H126 119.9
C3 C4 C5 119.5(2)
C3 C4 H4 120.3
C5 C4 H4 120.3
C115 C116 C111 120.0(2)
C115 C116 H116 120.0
C111 C116 H116 120.0
C225 C224 C223 119.6(2)
C225 C224 H224 120.2
C223 C224 H224 120.2
C124 C125 C126 120.0(2)
C124 C125 H125 120.0
C126 C125 H125 120.0
C133 C132 C131 120.1(2)
C133 C132 H132 120.0
C131 C132 H132 120.0
C113 C114 C115 120.4(2)
C113 C114 H114 119.8
C115 C114 H114 119.8
C215 C214 C213 120.1(2)
C215 C214 H214 120.0
C213 C214 H214 120.0
C234 C235 C236 120.1(2)
C234 C235 H235 119.9
C236 C235 H235 119.9
C134 C133 C132 120.4(3)
C134 C133 H133 119.8
C132 C133 H133 119.8
C125 C124 C123 120.3(2)
C125 C124 H124 119.8
C123 C124 H124 119.8
C10 C11 C12 120.5(3)
C10 C11 H11 119.7
C12 C11 H11 119.7
C224 C225 C226 120.3(2)
C224 C225 H225 119.9
C226 C225 H225 119.9
C223 C222 C221 120.4(2)
C223 C222 H222 119.8
C221 C222 H222 119.8
C214 C215 C216 120.6(3)
C214 C215 H215 119.7
C216 C215 H215 119.7
C234 C233 C232 120.2(3)
C234 C233 H233 119.9
C232 C233 H233 119.9
C12 C13 C8 119.1(2)
C12 C13 H13 120.5
C8 C13 H13 120.5
C13 C12 C11 121.5(2)
C13 C12 H12 119.3
C11 C12 H12 119.3
C214 C213 C212 120.2(3)
C214 C213 H213 119.9
C212 C213 H213 119.9
C233 C234 C235 119.9(2)
C233 C234 H234 120.0
C235 C234 H234 120.0
C114 C115 C116 120.3(2)
C114 C115 H115 119.9
C116 C115 H115 119.9
C222 C223 C224 120.4(2)
C222 C223 H223 119.8
C224 C223 H223 119.8
F3 B1 F4 112.2(4)
F3 B1 F2 111.5(4)
F4 B1 F2 110.0(3)
F3 B1 F1 111.8(4)
F4 B1 F1 102.1(3)
F2 B1 F1 108.7(3)

loop_
_geom_bond_atom_site_label_1
_geom_bond_atom_site_label_2
_geom_bond_distance
Cu1 N1 2.0303(17)
Cu1 P1 2.2507(6)
Cu1 P2 2.2509(6)
Cu1 S1 2.6902(6)
S1 C9 1.744(2)
S1 C6 1.754(2)
P1 C131 1.822(2)
P1 C121 1.824(2)
P1 C111 1.827(2)
P2 C211 1.819(2)
P2 C231 1.822(2)
P2 C221 1.826(2)
N1 C1 1.343(3)
N1 C5 1.359(3)
C111 C112 1.388(3)
C111 C116 1.391(3)
C121 C126 1.389(3)
C121 C122 1.397(3)
C231 C232 1.385(3)
C231 C236 1.390(3)
C211 C216 1.390(3)
C211 C212 1.390(3)
C131 C136 1.388(3)
C131 C132 1.395(3)
C221 C222 1.384(3)
C221 C226 1.393(3)
C5 C4 1.393(3)
C5 C6 1.457(3)
C232 C233 1.388(3)
C232 H232 0.9300
C212 C213 1.386(4)
C212 H212 0.9300
C9 C10 1.383(3)
C9 C8 1.403(3)
C10 C11 1.386(4)
C10 H10 0.9300
C1 C2 1.385(3)
C1 H1 0.9300
C7 C6 1.354(3)
C7 C8 1.430(4)
C7 H7 0.9300
C136 C135 1.392(3)
C136 H136 0.9300
C8 C13 1.407(3)
C226 C225 1.378(3)
C226 H226 0.9300
C236 C235 1.383(4)
C236 H236 0.9300
C2 C3 1.378(4)
C2 H2 0.9300
C3 C4 1.377(4)
C3 H3 0.9300
C122 C123 1.383(4)
C122 H122 0.9300
C135 C134 1.374(4)
C135 H135 0.9300
C123 C124 1.381(4)
C123 H123 0.9300
C216 C215 1.392(4)
C216 H216 0.9300
C112 C113 1.395(3)
C112 H112 0.9300
C134 C133 1.379(4)
C134 H134 0.9300
C113 C114 1.374(4)
C113 H113 0.9300
C126 C125 1.388(3)
C126 H126 0.9300
C4 H4 0.9300
C116 C115 1.388(4)
C116 H116 0.9300
C224 C225 1.378(4)
C224 C223 1.382(4)
C224 H224 0.9300
C125 C124 1.374(4)
C125 H125 0.9300
C132 C133 1.387(3)
C132 H132 0.9300
C114 C115 1.380(4)
C114 H114 0.9300
C214 C215 1.366(4)
C214 C213 1.382(4)
C214 H214 0.9300
C235 C234 1.378(4)
C235 H235 0.9300
C133 H133 0.9300
C124 H124 0.9300
C11 C12 1.397(4)
C11 H11 0.9300
C225 H225 0.9300
C222 C223 1.381(4)
C222 H222 0.9300
C215 H215 0.9300
C233 C234 1.371(4)
C233 H233 0.9300
C13 C12 1.374(4)
C13 H13 0.9300
C12 H12 0.9300
C213 H213 0.9300
C234 H234 0.9300
C115 H115 0.9300
C223 H223 0.9300
F2 B1 1.357(4)
F1 B1 1.381(4)
F4 B1 1.327(4)
B1 F3 1.244(5)

loop_
_geom_torsion_atom_site_label_1
_geom_torsion_atom_site_label_2
_geom_torsion_atom_site_label_3
_geom_torsion_atom_site_label_4
_geom_torsion
C131 P1 C111 C112 160.18(18)
C121 P1 C111 C112 -91.45(19)
Cu1 P1 C111 C112 37.3(2)
C131 P1 C111 C116 -24.0(2)
C121 P1 C111 C116 84.3(2)
Cu1 P1 C111 C116 -146.94(18)
C131 P1 C121 C126 -121.67(17)
C111 P1 C121 C126 129.01(17)
Cu1 P1 C121 C126 0.06(19)
C131 P1 C121 C122 60.47(19)
C111 P1 C121 C122 -48.85(19)
Cu1 P1 C121 C122 -177.80(15)
C211 P2 C231 C232 -96.06(19)
C221 P2 C231 C232 11.8(2)
Cu1 P2 C231 C232 138.95(17)
C211 P2 C231 C236 86.36(19)
C221 P2 C231 C236 -165.82(18)
Cu1 P2 C231 C236 -38.64(19)
C231 P2 C211 C216 1.7(2)
C221 P2 C211 C216 -106.6(2)
Cu1 P2 C211 C216 123.81(18)
C231 P2 C211 C212 -177.77(18)
C221 P2 C211 C212 74.0(2)
Cu1 P2 C211 C212 -55.68(19)
C121 P1 C131 C136 -155.27(18)
C111 P1 C131 C136 -48.4(2)
Cu1 P1 C131 C136 78.79(18)
C121 P1 C131 C132 31.3(2)
C111 P1 C131 C132 138.20(18)
Cu1 P1 C131 C132 -94.64(18)
C211 P2 C221 C222 20.7(2)
C231 P2 C221 C222 -88.8(2)
Cu1 P2 C221 C222 148.7(2)
C211 P2 C221 C226 -161.99(19)
C231 P2 C221 C226 88.5(2)
Cu1 P2 C221 C226 -34.0(2)
C1 N1 C5 C4 -3.2(3)
Cu1 N1 C5 C4 172.07(17)
C1 N1 C5 C6 173.7(2)
Cu1 N1 C5 C6 -11.1(3)
C236 C231 C232 C233 0.0(3)
P2 C231 C232 C233 -177.54(19)
C216 C211 C212 C213 3.0(4)
P2 C211 C212 C213 -177.5(2)
C6 S1 C9 C10 -177.9(2)
Cu1 S1 C9 C10 -89.4(2)
C6 S1 C9 C8 1.60(17)
Cu1 S1 C9 C8 90.01(19)
C8 C9 C10 C11 -0.2(3)
S1 C9 C10 C11 179.17(18)
C5 N1 C1 C2 0.5(3)
Cu1 N1 C1 C2 -175.01(18)
C132 C131 C136 C135 -1.4(3)
P1 C131 C136 C135 -174.91(18)
C10 C9 C8 C13 -0.6(3)
S1 C9 C8 C13 179.96(18)
C10 C9 C8 C7 178.2(2)
S1 C9 C8 C7 -1.3(2)
C6 C7 C8 C9 0.1(3)
C6 C7 C8 C13 178.7(2)
C8 C7 C6 C5 179.0(2)
C8 C7 C6 S1 1.1(3)
N1 C5 C6 C7 155.1(2)
C4 C5 C6 C7 -28.0(4)
N1 C5 C6 S1 -27.1(3)
C4 C5 C6 S1 149.78(19)
C9 S1 C6 C7 -1.55(18)
Cu1 S1 C6 C7 -144.38(16)
C9 S1 C6 C5 -179.75(17)
Cu1 S1 C6 C5 37.42(16)
C222 C221 C226 C225 1.7(4)
P2 C221 C226 C225 -175.8(2)
C232 C231 C236 C235 0.8(4)
P2 C231 C236 C235 178.5(2)
N1 C1 C2 C3 2.1(4)
C1 C2 C3 C4 -1.9(4)
C126 C121 C122 C123 -1.3(3)
P1 C121 C122 C123 176.60(18)
C131 C136 C135 C134 1.3(4)
C121 C122 C123 C124 0.5(4)
C212 C211 C216 C215 -1.2(4)
P2 C211 C216 C215 179.34(19)
C116 C111 C112 C113 -0.1(4)
P1 C111 C112 C113 175.82(19)
C136 C135 C134 C133 -0.3(4)
C111 C112 C113 C114 0.5(4)
C122 C121 C126 C125 1.0(3)
P1 C121 C126 C125 -176.93(16)
C2 C3 C4 C5 -0.8(4)
N1 C5 C4 C3 3.4(3)
C6 C5 C4 C3 -173.3(2)
C112 C111 C116 C115 -0.1(4)
P1 C111 C116 C115 -175.8(2)
C121 C126 C125 C124 0.1(3)
C136 C131 C132 C133 0.5(3)
P1 C131 C132 C133 174.03(18)
C112 C113 C114 C115 -0.5(4)
C231 C236 C235 C234 -1.6(4)
C135 C134 C133 C132 -0.6(4)
C131 C132 C133 C134 0.5(4)
C126 C125 C124 C123 -0.9(3)
C122 C123 C124 C125 0.5(4)
C9 C10 C11 C12 0.8(4)
C223 C224 C225 C226 -1.5(5)
C221 C226 C225 C224 0.1(4)
C226 C221 C222 C223 -2.0(4)
P2 C221 C222 C223 175.4(3)
C213 C214 C215 C216 1.6(5)
C211 C216 C215 C214 -1.1(4)
C231 C232 C233 C234 -0.1(4)
C9 C8 C13 C12 0.8(4)
C7 C8 C13 C12 -177.7(2)
C8 C13 C12 C11 -0.2(4)
C10 C11 C12 C13 -0.6(4)
C215 C214 C213 C212 0.2(5)
C211 C212 C213 C214 -2.5(4)
C232 C233 C234 C235 -0.7(4)
C236 C235 C234 C233 1.5(5)
C113 C114 C115 C116 0.3(4)
C111 C116 C115 C114 0.0(4)
C221 C222 C223 C224 0.6(5)
C225 C224 C223 C222 1.2(5)
